data_4130483
loop_
_publ_author_name
'Hua, Yuanda'
'Asgari, Parham'
'Avullala, Thirupataiah'
'Jeon, Junha'

_publ_section_title
;
 Catalytic Reductive ortho-C-H Silylation of Phenols with Traceless,
 Versatile Acetal Directing Groups and Synthetic Applications of
 Dioxasilines.
;
_journal_issue 25
_journal_name_full 'Journal of the American Chemical Society'
_journal_page_first 7982
_journal_page_last 7991
_journal_paper_doi 10.1021/jacs.6b04018
_journal_volume 138
_journal_year 2016
_chemical_formula_moiety 'C32 H38 O2 Si2'
_chemical_formula_sum 'C32 H38 O2 Si2'
_chemical_formula_weight 510.80
_space_group_crystal_system monoclinic
_space_group_IT_number 15
_space_group_name_Hall '-C 2yc'
_space_group_name_H-M_alt 'C 1 2/c 1'
_atom_sites_solution_hydrogens geom
_audit_creation_method SHELXL-2014/7
_cell_angle_alpha 90
_cell_angle_beta 115.3270(10)
_cell_angle_gamma 90
_cell_formula_units_Z 8
_cell_length_a 26.3946(14)
_cell_length_b 11.3169(6)
_cell_length_c 21.4863(12)
_cell_measurement_reflns_used 9442
_cell_measurement_temperature 102(2)
_cell_measurement_theta_max 39.69
_cell_measurement_theta_min 2.93
_cell_volume 5801.2(5)
_computing_cell_refinement 'Bruker SAINT'
_computing_data_collection 'Bruker APEX2'
_computing_data_reduction 'Bruker SAINT'
_computing_molecular_graphics 'Bruker SHELXTL'
_computing_publication_material 'Bruker SHELXTL'
_computing_structure_refinement 'SHELXL-2014/7 (Sheldrick, 2014)'
_computing_structure_solution 'SHELXS-97 (Sheldrick 2008)'
_diffrn_ambient_temperature 102(2)
_diffrn_measured_fraction_theta_full 0.996
_diffrn_measured_fraction_theta_max 0.998
_diffrn_measurement_device_type 'Bruker D8 Quest'
_diffrn_measurement_method '\f and \w scans'
_diffrn_radiation_type MoK\a
_diffrn_radiation_wavelength 0.71073
_diffrn_reflns_av_R_equivalents 0.0244
_diffrn_reflns_av_unetI/netI 0.0192
_diffrn_reflns_Laue_measured_fraction_full 0.996
_diffrn_reflns_Laue_measured_fraction_max 0.998
_diffrn_reflns_limit_h_max 40
_diffrn_reflns_limit_h_min -40
_diffrn_reflns_limit_k_max 17
_diffrn_reflns_limit_k_min -17
_diffrn_reflns_limit_l_max 32
_diffrn_reflns_limit_l_min -33
_diffrn_reflns_number 51174
_diffrn_reflns_point_group_measured_fraction_full 0.996
_diffrn_reflns_point_group_measured_fraction_max 0.998
_diffrn_reflns_theta_full 25.000
_diffrn_reflns_theta_max 33.142
_diffrn_reflns_theta_min 2.933
_exptl_absorpt_coefficient_mu 0.148
_exptl_absorpt_correction_T_max 1.000
_exptl_absorpt_correction_T_min 0.960
_exptl_absorpt_correction_type numerical
_exptl_absorpt_process_details SADABS
_exptl_crystal_colour colourless
_exptl_crystal_density_diffrn 1.170
_exptl_crystal_description needle
_exptl_crystal_F_000 2192
_exptl_crystal_size_max 0.598
_exptl_crystal_size_mid 0.354
_exptl_crystal_size_min 0.219
_refine_diff_density_max 1.063
_refine_diff_density_min -0.530
_refine_diff_density_rms 0.063
_refine_ls_extinction_method none
_refine_ls_goodness_of_fit_ref 1.037
_refine_ls_hydrogen_treatment constr
_refine_ls_matrix_type full
_refine_ls_number_parameters 331
_refine_ls_number_reflns 11030
_refine_ls_number_restraints 0
_refine_ls_restrained_S_all 1.037
_refine_ls_R_factor_all 0.0517
_refine_ls_R_factor_gt 0.0433
_refine_ls_shift/su_max 0.001
_refine_ls_shift/su_mean 0.000
_refine_ls_structure_factor_coef Fsqd
_refine_ls_weighting_details 'w=1/[\s^2^(Fo^2^)+(0.1400P)^2^+0.6304P] where P=(Fo^2^+2Fc^2^)/3'
_refine_ls_weighting_scheme calc
_refine_ls_wR_factor_gt 0.1609
_refine_ls_wR_factor_ref 0.1751
_reflns_Friedel_coverage 0.000
_reflns_number_gt 9418
_reflns_number_total 11030
_reflns_threshold_expression 'I > 2\s(I)'
_cod_data_source_file ja6b04018_si_002.cif
_cod_data_source_block parham1_0m_a
_cod_original_sg_symbol_H-M 'C 2/c'
_cod_database_code 4130483
_shelx_shelxl_version_number 2014/7
_shelx_space_group_comment
; 
The symmetry employed for this shelxl refinement is uniquely defined 
by the following loop, which should always be used as a source of 
symmetry information in preference to the above space-group names. 
They are only intended as comments. 
;
_shelx_estimated_absorpt_t_min 0.916
_shelx_estimated_absorpt_t_max 0.968

loop_
_space_group_symop_operation_xyz
'x, y, z'
'-x, y, -z+1/2'
'x+1/2, y+1/2, z'
'-x+1/2, y+1/2, -z+1/2'
'-x, -y, -z'
'x, -y, z-1/2'
'-x+1/2, -y+1/2, -z'
'x+1/2, -y+1/2, z-1/2'

loop_
_atom_site_label
_atom_site_type_symbol
_atom_site_fract_x
_atom_site_fract_y
_atom_site_fract_z
_atom_site_U_iso_or_equiv
_atom_site_adp_type
_atom_site_occupancy
_atom_site_site_symmetry_order
_atom_site_calc_flag
_atom_site_refinement_flags_posn
_atom_site_refinement_flags_adp
Si1 Si 0.63031(2) 0.22886(2) 0.67551(2) 0.01638(8) Uani 1 1 d . .
O1 O 0.51618(3) 0.21746(7) 0.67629(4) 0.02313(16) Uani 1 1 d . .
H1 H 0.4830 0.2078 0.6708 0.035 Uiso 1 1 calc R U
C1 C 0.60679(4) 0.13502(8) 0.73092(5) 0.01493(16) Uani 1 1 d . .
C2 C 0.64322(4) 0.06008(8) 0.78041(5) 0.01516(16) Uani 1 1 d . .
H2A H 0.6813 0.0582 0.7875 0.018 Uiso 1 1 calc R U
C3 C 0.62626(3) -0.01452(8) 0.82128(4) 0.01445(15) Uani 1 1 d . .
C4 C 0.66483(4) -0.08919(9) 0.87260(5) 0.01870(17) Uani 1 1 d . .
H4 H 0.7033 -0.0874 0.8814 0.022 Uiso 1 1 calc R U
C5 C 0.64738(4) -0.16415(9) 0.90990(5) 0.02176(19) Uani 1 1 d . .
H5 H 0.6737 -0.2138 0.9442 0.026 Uiso 1 1 calc R U
C6 C 0.59029(4) -0.16716(9) 0.89706(5) 0.02062(18) Uani 1 1 d . .
H6 H 0.5783 -0.2192 0.9229 0.025 Uiso 1 1 calc R U
C7 C 0.55169(4) -0.09552(9) 0.84753(5) 0.01713(17) Uani 1 1 d . .
H7 H 0.5134 -0.0990 0.8393 0.021 Uiso 1 1 calc R U
C8 C 0.56873(3) -0.01644(8) 0.80869(4) 0.01353(15) Uani 1 1 d . .
C9 C 0.53040(3) 0.06070(8) 0.75765(4) 0.01360(15) Uani 1 1 d . .
C10 C 0.55013(4) 0.13592(8) 0.72250(5) 0.01532(16) Uani 1 1 d . .
C11 C 0.70186(5) 0.17623(10) 0.68995(6) 0.0263(2) Uani 1 1 d . .
H11A H 0.7279 0.1895 0.7388 0.032 Uiso 1 1 calc R U
H11B H 0.7002 0.0901 0.6813 0.032 Uiso 1 1 calc R U
C12 C 0.72529(6) 0.23722(14) 0.64449(9) 0.0423(4) Uani 1 1 d . .
H12A H 0.7028 0.2153 0.5963 0.063 Uiso 1 1 calc R U
H12B H 0.7642 0.2125 0.6585 0.063 Uiso 1 1 calc R U
H12C H 0.7239 0.3231 0.6495 0.063 Uiso 1 1 calc R U
C13 C 0.63374(6) 0.38853(10) 0.70003(7) 0.0292(2) Uani 1 1 d . .
H13 H 0.6019 0.4362 0.6747 0.035 Uiso 1 1 calc R U
C14 C 0.67738(8) 0.43994(15) 0.75014(10) 0.0487(4) Uani 1 1 d . .
H14A H 0.7100 0.3951 0.7766 0.058 Uiso 1 1 calc R U
H14B H 0.6760 0.5216 0.7596 0.058 Uiso 1 1 calc R U
C15 C 0.58037(5) 0.21540(13) 0.58300(6) 0.0315(3) Uani 1 1 d . .
H15A H 0.5459 0.2597 0.5753 0.038 Uiso 1 1 calc R U
H15B H 0.5973 0.2534 0.5549 0.038 Uiso 1 1 calc R U
C16 C 0.56416(10) 0.08953(17) 0.55748(8) 0.0567(5) Uani 1 1 d . .
H16A H 0.5979 0.0447 0.5643 0.085 Uiso 1 1 calc R U
H16B H 0.5385 0.0907 0.5084 0.085 Uiso 1 1 calc R U
H16C H 0.5456 0.0520 0.5833 0.085 Uiso 1 1 calc R U
Si2 Si 0.37154(2) 0.37601(2) 0.53369(2) 0.01799(8) Uani 1 1 d . .
O2 O 0.42526(4) 0.37755(7) 0.68938(4) 0.02303(16) Uani 1 1 d . .
H2 H 0.4366 0.3836 0.7322 0.035 Uiso 1 1 calc R U
C17 C 0.43375(4) 0.46373(8) 0.59435(4) 0.01620(16) Uani 1 1 d . .
C18 C 0.46238(4) 0.53863(9) 0.57002(4) 0.01638(16) Uani 1 1 d . .
H18 H 0.4514 0.5427 0.5218 0.020 Uiso 1 1 calc R U
C19 C 0.50776(4) 0.60994(8) 0.61438(4) 0.01544(16) Uani 1 1 d . .
C20 C 0.53690(4) 0.68545(9) 0.58804(5) 0.02019(18) Uani 1 1 d . .
H20 H 0.5262 0.6879 0.5399 0.024 Uiso 1 1 calc R U
C21 C 0.58027(5) 0.75490(10) 0.63125(6) 0.0238(2) Uani 1 1 d . .
H21 H 0.5996 0.8049 0.6131 0.029 Uiso 1 1 calc R U
C22 C 0.59615(5) 0.75182(10) 0.70303(6) 0.0233(2) Uani 1 1 d . .
H22 H 0.6266 0.7990 0.7330 0.028 Uiso 1 1 calc R U
C23 C 0.56797(4) 0.68107(9) 0.73005(5) 0.01912(17) Uani 1 1 d . .
H23 H 0.5787 0.6811 0.7783 0.023 Uiso 1 1 calc R U
C24 C 0.52307(4) 0.60823(8) 0.68648(4) 0.01475(16) Uani 1 1 d . .
C25 C 0.49353(4) 0.53143(8) 0.71261(4) 0.01517(16) Uani 1 1 d . .
C26 C 0.45200(4) 0.45920(8) 0.66709(5) 0.01628(16) Uani 1 1 d . .
C27 C 0.34829(5) 0.44390(11) 0.44595(5) 0.0253(2) Uani 1 1 d . .
H27A H 0.3400 0.5285 0.4487 0.030 Uiso 1 1 calc R U
H27B H 0.3796 0.4393 0.4322 0.030 Uiso 1 1 calc R U
C28 C 0.29731(5) 0.38597(13) 0.39092(6) 0.0344(3) Uani 1 1 d . .
H28A H 0.3057 0.3031 0.3860 0.052 Uiso 1 1 calc R U
H28B H 0.2871 0.4272 0.3471 0.052 Uiso 1 1 calc R U
H28C H 0.2660 0.3900 0.4040 0.052 Uiso 1 1 calc R U
C29 C 0.39270(5) 0.21952(10) 0.53106(5) 0.0232(2) Uani 1 1 d . .
H29 H 0.4275 0.2048 0.5294 0.028 Uiso 1 1 calc R U
C30 C 0.36199(7) 0.12899(11) 0.53138(9) 0.0412(3) Uani 1 1 d . .
H30A H 0.3270 0.1413 0.5330 0.049 Uiso 1 1 calc R U
H30B H 0.3747 0.0509 0.5300 0.049 Uiso 1 1 calc R U
C31 C 0.31195(5) 0.38165(11) 0.55918(6) 0.0263(2) Uani 1 1 d . .
H31A H 0.2794 0.3397 0.5240 0.032 Uiso 1 1 calc R U
H31B H 0.3231 0.3391 0.6033 0.032 Uiso 1 1 calc R U
C32 C 0.29397(6) 0.50737(14) 0.56718(8) 0.0388(3) Uani 1 1 d . .
H32A H 0.3250 0.5476 0.6045 0.058 Uiso 1 1 calc R U
H32B H 0.2615 0.5039 0.5780 0.058 Uiso 1 1 calc R U
H32C H 0.2839 0.5510 0.5241 0.058 Uiso 1 1 calc R U

loop_
_atom_site_aniso_label
_atom_site_aniso_U_11
_atom_site_aniso_U_22
_atom_site_aniso_U_33
_atom_site_aniso_U_23
_atom_site_aniso_U_13
_atom_site_aniso_U_12
Si1 0.01353(13) 0.01943(14) 0.01808(14) 0.00444(8) 0.00857(10) 0.00137(8)
O1 0.0136(3) 0.0275(4) 0.0293(4) 0.0140(3) 0.0102(3) 0.0064(3)
C1 0.0122(3) 0.0180(4) 0.0154(4) 0.0018(3) 0.0066(3) 0.0006(3)
C2 0.0106(3) 0.0192(4) 0.0156(4) 0.0010(3) 0.0055(3) 0.0005(3)
C3 0.0117(3) 0.0173(4) 0.0132(3) 0.0009(3) 0.0043(3) 0.0010(3)
C4 0.0150(4) 0.0208(4) 0.0176(4) 0.0033(3) 0.0044(3) 0.0027(3)
C5 0.0205(4) 0.0219(4) 0.0193(4) 0.0058(3) 0.0051(3) 0.0023(3)
C6 0.0220(4) 0.0203(4) 0.0181(4) 0.0030(3) 0.0072(3) -0.0036(3)
C7 0.0164(4) 0.0189(4) 0.0165(4) 0.0002(3) 0.0074(3) -0.0029(3)
C8 0.0120(3) 0.0153(4) 0.0127(3) -0.0010(3) 0.0047(3) -0.0008(3)
C9 0.0101(3) 0.0164(4) 0.0147(3) 0.0000(3) 0.0057(3) 0.0000(3)
C10 0.0121(3) 0.0174(4) 0.0169(4) 0.0029(3) 0.0065(3) 0.0023(3)
C11 0.0218(5) 0.0283(5) 0.0365(6) 0.0120(4) 0.0197(4) 0.0066(4)
C12 0.0399(7) 0.0434(7) 0.0640(10) 0.0221(7) 0.0419(7) 0.0140(6)
C13 0.0367(6) 0.0213(5) 0.0392(6) 0.0052(4) 0.0255(5) 0.0035(4)
C14 0.0598(10) 0.0324(7) 0.0629(10) -0.0164(7) 0.0347(9) -0.0119(7)
C15 0.0270(5) 0.0456(7) 0.0189(5) 0.0070(4) 0.0068(4) -0.0078(5)
C16 0.0811(13) 0.0562(10) 0.0260(6) -0.0089(6) 0.0164(7) -0.0358(10)
Si2 0.01511(13) 0.02131(15) 0.01371(13) -0.00151(8) 0.00248(10) -0.00022(9)
O2 0.0266(4) 0.0270(4) 0.0145(3) 0.0002(2) 0.0079(3) -0.0092(3)
C17 0.0159(4) 0.0188(4) 0.0116(3) 0.0000(3) 0.0036(3) 0.0007(3)
C18 0.0162(4) 0.0204(4) 0.0113(3) 0.0003(3) 0.0046(3) 0.0018(3)
C19 0.0159(4) 0.0173(4) 0.0132(3) 0.0007(3) 0.0064(3) 0.0023(3)
C20 0.0205(4) 0.0256(5) 0.0163(4) 0.0016(3) 0.0097(3) -0.0013(3)
C21 0.0247(5) 0.0263(5) 0.0235(5) -0.0009(4) 0.0132(4) -0.0055(4)
C22 0.0237(5) 0.0244(5) 0.0230(5) -0.0053(3) 0.0112(4) -0.0058(4)
C23 0.0206(4) 0.0209(4) 0.0155(4) -0.0041(3) 0.0075(3) -0.0026(3)
C24 0.0159(4) 0.0159(4) 0.0123(3) -0.0007(3) 0.0059(3) 0.0014(3)
C25 0.0172(4) 0.0168(4) 0.0106(3) 0.0001(3) 0.0050(3) 0.0007(3)
C26 0.0172(4) 0.0178(4) 0.0127(3) 0.0009(3) 0.0052(3) -0.0007(3)
C27 0.0214(4) 0.0312(5) 0.0161(4) 0.0010(4) 0.0013(3) 0.0015(4)
C28 0.0245(5) 0.0439(7) 0.0210(5) 0.0023(4) -0.0035(4) -0.0024(5)
C29 0.0216(4) 0.0259(5) 0.0192(4) -0.0016(3) 0.0061(3) 0.0016(4)
C30 0.0357(7) 0.0228(6) 0.0642(10) 0.0073(6) 0.0206(7) 0.0010(5)
C31 0.0185(4) 0.0320(6) 0.0273(5) -0.0059(4) 0.0090(4) -0.0021(4)
C32 0.0300(6) 0.0424(7) 0.0436(7) -0.0108(6) 0.0155(5) 0.0065(5)

loop_
_atom_type_symbol
_atom_type_description
_atom_type_scat_dispersion_real
_atom_type_scat_dispersion_imag
_atom_type_scat_source
C C 0.0033 0.0016 'International Tables Vol C Tables 4.2.6.8 and 6.1.1.4'
H H 0.0000 0.0000 'International Tables Vol C Tables 4.2.6.8 and 6.1.1.4'
O O 0.0106 0.0060 'International Tables Vol C Tables 4.2.6.8 and 6.1.1.4'
Si Si 0.0817 0.0704 'International Tables Vol C Tables 4.2.6.8 and 6.1.1.4'

loop_
_geom_angle_atom_site_label_1
_geom_angle_atom_site_label_2
_geom_angle_atom_site_label_3
_geom_angle
_geom_angle_site_symmetry_3
C15 Si1 C13 107.82(6) .
C15 Si1 C11 110.69(6) .
C13 Si1 C11 109.62(6) .
C15 Si1 C1 110.71(5) .
C13 Si1 C1 110.78(5) .
C11 Si1 C1 107.25(4) .
C10 O1 H1 109.5 .
C2 C1 C10 116.70(8) .
C2 C1 Si1 121.59(7) .
C10 C1 Si1 121.69(7) .
C1 C2 C3 122.83(8) .
C1 C2 H2A 118.6 .
C3 C2 H2A 118.6 .
C4 C3 C2 121.60(8) .
C4 C3 C8 119.45(8) .
C2 C3 C8 118.92(8) .
C5 C4 C3 120.90(9) .
C5 C4 H4 119.6 .
C3 C4 H4 119.6 .
C4 C5 C6 119.80(9) .
C4 C5 H5 120.1 .
C6 C5 H5 120.1 .
C7 C6 C5 120.76(9) .
C7 C6 H6 119.6 .
C5 C6 H6 119.6 .
C6 C7 C8 120.56(9) .
C6 C7 H7 119.7 .
C8 C7 H7 119.7 .
C7 C8 C3 118.52(8) .
C7 C8 C9 122.52(8) .
C3 C8 C9 118.96(8) .
C10 C9 C8 119.23(8) .
C10 C9 C9 120.07(8) 2_656
C8 C9 C9 120.70(7) 2_656
O1 C10 C9 121.95(8) .
O1 C10 C1 114.92(8) .
C9 C10 C1 123.13(8) .
C12 C11 Si1 113.93(8) .
C12 C11 H11A 108.8 .
Si1 C11 H11A 108.8 .
C12 C11 H11B 108.8 .
Si1 C11 H11B 108.8 .
H11A C11 H11B 107.7 .
C11 C12 H12A 109.5 .
C11 C12 H12B 109.5 .
H12A C12 H12B 109.5 .
C11 C12 H12C 109.5 .
H12A C12 H12C 109.5 .
H12B C12 H12C 109.5 .
C14 C13 Si1 124.84(12) .
C14 C13 H13 117.6 .
Si1 C13 H13 117.6 .
C13 C14 H14A 120.0 .
C13 C14 H14B 120.0 .
H14A C14 H14B 120.0 .
C16 C15 Si1 115.02(10) .
C16 C15 H15A 108.5 .
Si1 C15 H15A 108.5 .
C16 C15 H15B 108.5 .
Si1 C15 H15B 108.5 .
H15A C15 H15B 107.5 .
C15 C16 H16A 109.5 .
C15 C16 H16B 109.5 .
H16A C16 H16B 109.5 .
C15 C16 H16C 109.5 .
H16A C16 H16C 109.5 .
H16B C16 H16C 109.5 .
C29 Si2 C31 109.92(5) .
C29 Si2 C27 109.35(5) .
C31 Si2 C27 108.93(5) .
C29 Si2 C17 109.73(5) .
C31 Si2 C17 111.82(5) .
C27 Si2 C17 107.01(5) .
C26 O2 H2 109.5 .
C18 C17 C26 117.05(8) .
C18 C17 Si2 121.24(7) .
C26 C17 Si2 121.68(7) .
C17 C18 C19 122.45(8) .
C17 C18 H18 118.8 .
C19 C18 H18 118.8 .
C20 C19 C18 121.31(8) .
C20 C19 C24 119.48(9) .
C18 C19 C24 119.18(8) .
C21 C20 C19 120.86(9) .
C21 C20 H20 119.6 .
C19 C20 H20 119.6 .
C20 C21 C22 119.73(9) .
C20 C21 H21 120.1 .
C22 C21 H21 120.1 .
C23 C22 C21 120.77(10) .
C23 C22 H22 119.6 .
C21 C22 H22 119.6 .
C22 C23 C24 120.58(9) .
C22 C23 H23 119.7 .
C24 C23 H23 119.7 .
C23 C24 C19 118.56(8) .
C23 C24 C25 122.36(8) .
C19 C24 C25 119.07(8) .
C26 C25 C24 118.78(8) .
C26 C25 C25 120.60(8) 2_656
C24 C25 C25 120.61(8) 2_656
O2 C26 C25 121.58(8) .
O2 C26 C17 115.16(8) .
C25 C26 C17 123.26(8) .
C28 C27 Si2 114.05(9) .
C28 C27 H27A 108.7 .
Si2 C27 H27A 108.7 .
C28 C27 H27B 108.7 .
Si2 C27 H27B 108.7 .
H27A C27 H27B 107.6 .
C27 C28 H28A 109.5 .
C27 C28 H28B 109.5 .
H28A C28 H28B 109.5 .
C27 C28 H28C 109.5 .
H28A C28 H28C 109.5 .
H28B C28 H28C 109.5 .
C30 C29 Si2 123.32(10) .
C30 C29 H29 118.3 .
Si2 C29 H29 118.3 .
C29 C30 H30A 120.0 .
C29 C30 H30B 120.0 .
H30A C30 H30B 120.0 .
C32 C31 Si2 113.78(9) .
C32 C31 H31A 108.8 .
Si2 C31 H31A 108.8 .
C32 C31 H31B 108.8 .
Si2 C31 H31B 108.8 .
H31A C31 H31B 107.7 .
C31 C32 H32A 109.5 .
C31 C32 H32B 109.5 .
H32A C32 H32B 109.5 .
C31 C32 H32C 109.5 .
H32A C32 H32C 109.5 .
H32B C32 H32C 109.5 .

loop_
_geom_bond_atom_site_label_1
_geom_bond_atom_site_label_2
_geom_bond_distance
_geom_bond_site_symmetry_2
Si1 C15 1.8629(12) .
Si1 C13 1.8735(12) .
Si1 C11 1.8754(11) .
Si1 C1 1.8874(9) .
O1 C10 1.3708(11) .
O1 H1 0.8400 .
C1 C2 1.3783(12) .
C1 C10 1.4277(12) .
C2 C3 1.4213(12) .
C2 H2A 0.9500 .
C3 C4 1.4163(12) .
C3 C8 1.4242(12) .
C4 C5 1.3748(14) .
C4 H4 0.9500 .
C5 C6 1.4113(14) .
C5 H5 0.9500 .
C6 C7 1.3786(14) .
C6 H6 0.9500 .
C7 C8 1.4215(12) .
C7 H7 0.9500 .
C8 C9 1.4279(12) .
C9 C10 1.3796(12) .
C9 C9 1.4938(16) 2_656
C11 C12 1.5265(16) .
C11 H11A 0.9900 .
C11 H11B 0.9900 .
C12 H12A 0.9800 .
C12 H12B 0.9800 .
C12 H12C 0.9800 .
C13 C14 1.328(2) .
C13 H13 0.9500 .
C14 H14A 0.9500 .
C14 H14B 0.9500 .
C15 C16 1.521(2) .
C15 H15A 0.9900 .
C15 H15B 0.9900 .
C16 H16A 0.9800 .
C16 H16B 0.9800 .
C16 H16C 0.9800 .
Si2 C29 1.8650(11) .
Si2 C31 1.8747(12) .
Si2 C27 1.8791(11) .
Si2 C17 1.8840(9) .
O2 C26 1.3677(12) .
O2 H2 0.8400 .
C17 C18 1.3787(13) .
C17 C26 1.4259(12) .
C18 C19 1.4205(13) .
C18 H18 0.9500 .
C19 C20 1.4192(13) .
C19 C24 1.4241(12) .
C20 C21 1.3715(15) .
C20 H20 0.9500 .
C21 C22 1.4152(15) .
C21 H21 0.9500 .
C22 C23 1.3787(14) .
C22 H22 0.9500 .
C23 C24 1.4182(13) .
C23 H23 0.9500 .
C24 C25 1.4328(13) .
C25 C26 1.3816(13) .
C25 C25 1.4929(17) 2_656
C27 C28 1.5090(16) .
C27 H27A 0.9900 .
C27 H27B 0.9900 .
C28 H28A 0.9800 .
C28 H28B 0.9800 .
C28 H28C 0.9800 .
C29 C30 1.3081(18) .
C29 H29 0.9500 .
C30 H30A 0.9500 .
C30 H30B 0.9500 .
C31 C32 1.5325(18) .
C31 H31A 0.9900 .
C31 H31B 0.9900 .
C32 H32A 0.9800 .
C32 H32B 0.9800 .
C32 H32C 0.9800 .
